data_4102452
loop_
_publ_author_name
'Qi-Kui Liu'
'Jian-Ping Ma'
'Yu-Bin Dong'

_publ_section_title
;
 Adsorption and Separation of Reactive Aromatic Isomers and Generation and
 Stabilization of Their Radicals within Cadmium(II)-Triazole Metal-Organic
 Confined Space in a Single-Crystal-to-Single-Crystal Fashion
;
_journal_name_full 'Journal of the American Chemical Society'
_journal_page_first 7005
_journal_page_last 7017
_journal_paper_doi 10.1021/ja101807c
_journal_volume 132
_journal_year 2010
_chemical_formula_sum 'C55 H45 Cd Cl2 N13 O8'
_chemical_formula_weight 1199.34
_chemical_name_systematic
; 
 ? 
;
_space_group_IT_number 96
_symmetry_cell_setting tetragonal
_symmetry_space_group_name_Hall 'P 4nw 2abw'
_symmetry_space_group_name_H-M 'P 43 21 2'
_atom_sites_solution_hydrogens geom
_atom_sites_solution_primary direct
_atom_sites_solution_secondary difmap
_audit_creation_method SHELXL-97
_cell_angle_alpha 90.00
_cell_angle_beta 90.00
_cell_angle_gamma 90.00
_cell_formula_units_Z 4
_cell_length_a 15.8800(13)
_cell_length_b 15.8800(13)
_cell_length_c 21.505(3)
_cell_measurement_reflns_used 3518
_cell_measurement_temperature 123(2)
_cell_measurement_theta_max 20.989
_cell_measurement_theta_min 2.287
_cell_volume 5423.0(10)
_computing_cell_refinement 'Bruker SMART'
_computing_data_collection 'Bruker SMART'
_computing_data_reduction 'Bruker SAINT'
_computing_molecular_graphics 'Bruker SHELXTL'
_computing_publication_material 'Bruker SHELXTL'
_computing_structure_refinement 'SHELXL-97 (Sheldrick, 1997)'
_computing_structure_solution 'SHELXS-97 (Sheldrick, 1990)'
_diffrn_ambient_temperature 123(2)
_diffrn_measured_fraction_theta_full 1.000
_diffrn_measured_fraction_theta_max 1.000
_diffrn_measurement_device_type 'CCD area detector'
_diffrn_measurement_method 'phi and omega scans'
_diffrn_radiation_monochromator graphite
_diffrn_radiation_source 'fine-focus sealed tube'
_diffrn_radiation_type MoK\a
_diffrn_radiation_wavelength 0.71073
_diffrn_reflns_av_R_equivalents 0.0886
_diffrn_reflns_av_sigmaI/netI 0.0670
_diffrn_reflns_limit_h_max 19
_diffrn_reflns_limit_h_min -17
_diffrn_reflns_limit_k_max 19
_diffrn_reflns_limit_k_min -13
_diffrn_reflns_limit_l_max 24
_diffrn_reflns_limit_l_min -26
_diffrn_reflns_number 28639
_diffrn_reflns_theta_full 25.50
_diffrn_reflns_theta_max 25.50
_diffrn_reflns_theta_min 1.59
_exptl_absorpt_coefficient_mu 0.569
_exptl_absorpt_correction_T_max 0.9349
_exptl_absorpt_correction_T_min 0.8899
_exptl_absorpt_correction_type multi-scan
_exptl_absorpt_process_details sadabs
_exptl_crystal_colour brown
_exptl_crystal_density_diffrn 1.469
_exptl_crystal_density_method 'not measured'
_exptl_crystal_description block
_exptl_crystal_F_000 2448
_exptl_crystal_size_max 0.21
_exptl_crystal_size_mid 0.18
_exptl_crystal_size_min 0.12
_refine_diff_density_max 1.247
_refine_diff_density_min -0.351
_refine_diff_density_rms 0.088
_refine_ls_abs_structure_details 'Flack H D (1983), Acta Cryst. A39, 876-881'
_refine_ls_abs_structure_Flack -0.01(4)
_refine_ls_extinction_method none
_refine_ls_goodness_of_fit_ref 1.041
_refine_ls_hydrogen_treatment constr
_refine_ls_matrix_type full
_refine_ls_number_parameters 347
_refine_ls_number_reflns 5060
_refine_ls_number_restraints 17
_refine_ls_restrained_S_all 1.039
_refine_ls_R_factor_all 0.0740
_refine_ls_R_factor_gt 0.0521
_refine_ls_shift/su_max 0.001
_refine_ls_shift/su_mean 0.000
_refine_ls_structure_factor_coef Fsqd
_refine_ls_weighting_details 'calc w=1/[\s^2^(Fo^2^)+(0.0796P)^2^+2.4050P] where P=(Fo^2^+2Fc^2^)/3'
_refine_ls_weighting_scheme calc
_refine_ls_wR_factor_gt 0.1310
_refine_ls_wR_factor_ref 0.1430
_reflns_number_gt 4049
_reflns_number_total 5060
_reflns_threshold_expression >2sigma(I)
_cod_data_source_file ja101807c_si_003_19.cif
_cod_data_source_block 8
_cod_original_cell_volume 5423.1(11)
_cod_database_code 4102452

loop_
_symmetry_equiv_pos_as_xyz
'x, y, z'
'-x, -y, z+1/2'
'-y+1/2, x+1/2, z+3/4'
'y+1/2, -x+1/2, z+1/4'
'-x+1/2, y+1/2, -z+3/4'
'x+1/2, -y+1/2, -z+1/4'
'y, x, -z'
'-y, -x, -z+1/2'

loop_
_atom_site_label
_atom_site_type_symbol
_atom_site_fract_x
_atom_site_fract_y
_atom_site_fract_z
_atom_site_U_iso_or_equiv
_atom_site_adp_type
_atom_site_occupancy
_atom_site_symmetry_multiplicity
_atom_site_calc_flag
_atom_site_refinement_flags
C1 C 0.2984(4) -0.3432(4) 0.1751(3) 0.0415(16) Uani 1 1 d .
H1 H 0.2683 -0.3600 0.2111 0.050 Uiso 1 1 calc R
C2 C 0.2643(4) -0.2817(4) 0.1370(3) 0.0396(15) Uani 1 1 d .
H2 H 0.2107 -0.2586 0.1467 0.047 Uiso 1 1 calc R
C3 C 0.3075(4) -0.2532(4) 0.0847(3) 0.0364(14) Uani 1 1 d .
C4 C 0.3811(4) -0.2975(4) 0.0697(3) 0.0361(15) Uani 1 1 d .
H4 H 0.4108 -0.2853 0.0325 0.043 Uiso 1 1 calc R
C5 C 0.4100(4) -0.3597(4) 0.1102(3) 0.0355(15) Uani 1 1 d .
H5 H 0.4597 -0.3893 0.0990 0.043 Uiso 1 1 calc R
C6 C 0.2774(4) -0.1814(4) 0.0474(3) 0.0337(14) Uani 1 1 d .
C7 C 0.2165(4) -0.1273(4) 0.0723(3) 0.0356(14) Uani 1 1 d .
H7 H 0.1949 -0.1387 0.1126 0.043 Uiso 1 1 calc R
C8 C 0.1871(3) -0.0587(4) 0.0408(2) 0.0289(12) Uani 1 1 d .
C9 C 0.2188(4) -0.0415(4) -0.0189(3) 0.0419(17) Uani 1 1 d .
H9 H 0.2004 0.0067 -0.0412 0.050 Uiso 1 1 calc R
C10 C 0.2775(5) -0.0959(5) -0.0447(3) 0.0500(18) Uani 1 1 d .
H10 H 0.2977 -0.0858 -0.0856 0.060 Uiso 1 1 calc R
C11 C 0.3072(4) -0.1644(4) -0.0117(3) 0.0400(16) Uani 1 1 d .
H11 H 0.3483 -0.2002 -0.0299 0.048 Uiso 1 1 calc R
C12 C 0.1243(4) -0.0032(4) 0.0707(3) 0.0307(12) Uani 1 1 d .
C13 C 0.0737(3) 0.0929(3) 0.1336(2) 0.0297(13) Uani 1 1 d .
C14 C 0.0656(4) 0.1629(3) 0.1772(3) 0.0345(13) Uani 1 1 d .
C15 C -0.0078(4) 0.1672(5) 0.2122(3) 0.0483(17) Uani 1 1 d .
H15 H -0.0496 0.1246 0.2085 0.058 Uiso 1 1 calc R
C16 C -0.0195(4) 0.2341(5) 0.2526(4) 0.061(2) Uani 1 1 d .
H16 H -0.0694 0.2372 0.2768 0.073 Uiso 1 1 calc R
C17 C 0.0405(4) 0.2964(4) 0.2580(3) 0.0498(17) Uani 1 1 d .
H17 H 0.0329 0.3410 0.2868 0.060 Uiso 1 1 calc R
C18 C 0.1129(4) 0.2936(4) 0.2208(3) 0.0364(15) Uani 1 1 d .
C19 C 0.1244(4) 0.2268(4) 0.1822(3) 0.0341(13) Uani 1 1 d .
H19 H 0.1743 0.2239 0.1580 0.041 Uiso 1 1 calc R
C20 C 0.1797(4) 0.3601(4) 0.2279(3) 0.0336(14) Uani 1 1 d .
C21 C 0.1903(4) 0.4066(4) 0.2811(3) 0.0408(16) Uani 1 1 d .
H21 H 0.1512 0.4008 0.3142 0.049 Uiso 1 1 calc R
C22 C 0.2569(4) 0.4615(4) 0.2869(3) 0.0422(16) Uani 1 1 d .
H22 H 0.2630 0.4911 0.3250 0.051 Uiso 1 1 calc R
C23 C 0.3016(4) 0.4323(4) 0.1899(3) 0.0415(15) Uani 1 1 d .
H23 H 0.3404 0.4414 0.1570 0.050 Uiso 1 1 calc R
C24 C 0.2369(4) 0.3753(4) 0.1804(3) 0.0399(16) Uani 1 1 d .
H24 H 0.2317 0.3468 0.1417 0.048 Uiso 1 1 calc R
C25 C 0.428(2) 0.9735(17) 0.268(3) 0.462(17) Uiso 0.50 1 d PGDU
C26 C 0.372(2) 0.933(2) 0.229(3) 0.462(17) Uiso 0.50 1 d PGDU
H26 H 0.3281 0.8986 0.2458 0.554 Uiso 0.50 1 calc PR
C27 C 0.379(2) 0.941(2) 0.165(3) 0.461(17) Uiso 0.50 1 d PGDU
H27A H 0.3410 0.9132 0.1379 0.554 Uiso 0.50 1 calc PR
C28 C 0.4432(18) 0.991(2) 0.140(3) 0.462(17) Uiso 0.50 1 d PGDU
C29 C 0.4994(17) 1.032(2) 0.179(3) 0.465(17) Uiso 0.50 1 d PGDU
H29A H 0.5430 1.0656 0.1622 0.558 Uiso 0.50 1 calc PR
C30 C 0.4917(19) 1.023(2) 0.243(3) 0.466(17) Uiso 0.50 1 d PGDU
H30A H 0.5301 1.0511 0.2701 0.559 Uiso 0.50 1 calc PR
C31 C 0.420(4) 0.964(3) 0.339(3) 0.460(17) Uiso 0.50 1 d PDU
H31A H 0.3743 0.9243 0.3481 0.690 Uiso 0.50 1 calc PR
H31B H 0.4068 1.0189 0.3571 0.690 Uiso 0.50 1 calc PR
H31C H 0.4728 0.9428 0.3557 0.690 Uiso 0.50 1 calc PR
N7 N 0.451(3) 0.999(3) 0.079(3) 0.463(17) Uiso 0.50 1 d PDU
H7A H 0.4910 1.0305 0.0629 0.555 Uiso 0.50 1 calc PR
H7B H 0.4151 0.9732 0.0536 0.555 Uiso 0.50 1 calc PR
Cd1 Cd -0.05885(2) -0.05885(2) 0.0000 0.02721(17) Uani 1 2 d S
Cl1 Cl 0.11934(15) 0.88066(15) 0.2500 0.0870(10) Uani 1 2 d S
Cl2 Cl 0.22935(14) 0.22935(14) 0.0000 0.1204(18) Uani 1 2 d S
N1 N 0.3734(3) -0.3801(3) 0.1625(2) 0.0384(12) Uani 1 1 d .
N2 N 0.0436(3) -0.0062(3) 0.0673(2) 0.0353(12) Uani 1 1 d .
N3 N 0.0102(3) 0.0553(3) 0.1061(2) 0.0348(11) Uani 1 1 d .
N4 N 0.1472(3) 0.0567(3) 0.1121(2) 0.0341(11) Uani 1 1 d .
N5 N 0.2283(3) 0.0757(4) 0.1339(3) 0.0561(17) Uani 1 1 d .
H5A H 0.2543 0.0265 0.1440 0.067 Uiso 1 1 d R
H5B H 0.2585 0.1023 0.1042 0.067 Uiso 1 1 d R
N6 N 0.3129(3) 0.4754(3) 0.2428(3) 0.0356(12) Uani 1 1 d .
O1 O 0.2631(6) 0.2613(6) 0.0516(3) 0.127(3) Uani 1 1 d .
O2 O 0.1708(4) 0.1708(4) 0.0000 0.119(4) Uani 1 2 d S
O3 O 0.1875(9) 0.8958(9) 0.2779(11) 0.322(13) Uani 1 1 d .
O4 O 0.0662(11) 0.8792(19) 0.2869(6) 0.424(17) Uani 1 1 d .
O5 O 0.2942(12) 0.1490(11) -0.0095(18) 0.247(17) Uani 0.50 1 d P

loop_
_atom_site_aniso_label
_atom_site_aniso_U_11
_atom_site_aniso_U_22
_atom_site_aniso_U_33
_atom_site_aniso_U_23
_atom_site_aniso_U_13
_atom_site_aniso_U_12
C1 0.040(4) 0.041(4) 0.044(4) 0.000(3) -0.001(3) 0.004(3)
C2 0.035(4) 0.044(4) 0.040(3) 0.000(3) 0.000(3) 0.010(3)
C3 0.037(4) 0.033(3) 0.039(4) 0.002(3) -0.002(3) 0.003(3)
C4 0.039(3) 0.033(3) 0.037(3) 0.000(3) 0.001(3) 0.004(3)
C5 0.031(3) 0.036(3) 0.039(4) -0.013(3) 0.001(3) 0.006(3)
C6 0.028(3) 0.039(4) 0.035(3) -0.004(3) -0.002(3) 0.006(3)
C7 0.031(3) 0.040(4) 0.036(3) 0.001(3) 0.005(3) -0.006(3)
C8 0.025(3) 0.034(3) 0.027(3) -0.003(3) -0.003(2) -0.003(3)
C9 0.041(4) 0.044(4) 0.040(4) 0.009(3) -0.003(3) 0.013(3)
C10 0.053(4) 0.058(5) 0.040(4) 0.006(3) 0.011(3) 0.015(4)
C11 0.035(3) 0.043(4) 0.042(4) 0.000(3) 0.002(3) 0.008(3)
C12 0.027(3) 0.028(3) 0.036(3) 0.008(3) -0.005(3) 0.000(2)
C13 0.027(3) 0.027(3) 0.035(3) 0.007(2) -0.001(2) 0.002(2)
C14 0.028(3) 0.035(3) 0.040(3) -0.001(3) -0.001(3) 0.000(3)
C15 0.042(4) 0.049(4) 0.054(4) -0.015(4) 0.006(3) -0.016(3)
C16 0.039(4) 0.074(5) 0.069(5) -0.035(5) 0.018(4) -0.018(3)
C17 0.041(4) 0.053(4) 0.056(4) -0.016(4) 0.008(4) -0.009(3)
C18 0.028(3) 0.030(3) 0.051(4) -0.008(3) 0.007(3) 0.004(3)
C19 0.028(3) 0.034(3) 0.040(3) 0.001(3) -0.005(3) -0.002(3)
C20 0.032(3) 0.027(3) 0.042(3) -0.002(3) 0.000(3) 0.005(3)
C21 0.038(4) 0.033(3) 0.051(4) -0.011(3) 0.003(3) -0.006(3)
C22 0.041(4) 0.044(4) 0.042(4) -0.006(3) 0.001(3) -0.005(3)
C23 0.033(3) 0.038(4) 0.053(4) -0.009(3) 0.009(3) 0.004(3)
C24 0.041(4) 0.040(4) 0.039(4) -0.010(3) 0.005(3) -0.010(3)
Cd1 0.02248(18) 0.02248(18) 0.0367(3) -0.0021(2) 0.0021(2) -0.0029(2)
Cl1 0.1034(17) 0.1034(17) 0.0542(17) 0.0038(17) 0.0038(17) 0.034(2)
Cl2 0.149(3) 0.149(3) 0.063(2) -0.023(2) 0.023(2) -0.101(3)
N1 0.035(3) 0.031(3) 0.049(3) 0.000(3) -0.005(3) 0.005(2)
N2 0.033(3) 0.027(2) 0.045(3) -0.003(2) -0.004(2) -0.003(2)
N3 0.029(2) 0.030(3) 0.045(3) -0.004(3) -0.002(2) -0.005(2)
N4 0.028(2) 0.032(3) 0.042(3) -0.007(3) -0.012(2) 0.002(2)
N5 0.032(3) 0.064(4) 0.072(4) -0.031(3) -0.020(3) 0.009(3)
N6 0.030(3) 0.030(2) 0.047(3) -0.007(3) -0.002(3) 0.0050(19)
O1 0.160(9) 0.146(8) 0.076(5) -0.030(5) 0.023(5) -0.042(6)
O2 0.112(5) 0.112(5) 0.134(9) 0.025(7) -0.025(7) -0.036(7)
O3 0.184(12) 0.199(13) 0.58(4) 0.103(17) -0.245(19) -0.054(10)
O4 0.28(2) 0.83(5) 0.160(12) -0.104(19) 0.170(14) -0.10(3)
O5 0.126(15) 0.075(11) 0.54(5) -0.13(2) 0.03(2) 0.003(10)

loop_
_atom_type_symbol
_atom_type_description
_atom_type_scat_dispersion_real
_atom_type_scat_dispersion_imag
_atom_type_scat_source
C C 0.0033 0.0016 'International Tables Vol C Tables 4.2.6.8 and 6.1.1.4'
H H 0.0000 0.0000 'International Tables Vol C Tables 4.2.6.8 and 6.1.1.4'
N N 0.0061 0.0033 'International Tables Vol C Tables 4.2.6.8 and 6.1.1.4'
O O 0.0106 0.0060 'International Tables Vol C Tables 4.2.6.8 and 6.1.1.4'
Cl Cl 0.1484 0.1585 'International Tables Vol C Tables 4.2.6.8 and 6.1.1.4'
Cd Cd -0.8075 1.2024 'International Tables Vol C Tables 4.2.6.8 and 6.1.1.4'

loop_
_geom_angle_atom_site_label_1
_geom_angle_atom_site_label_2
_geom_angle_atom_site_label_3
_geom_angle
_geom_angle_site_symmetry_1
_geom_angle_site_symmetry_3
N1 C1 C2 122.1(6) . .
N1 C1 H1 119.0 . .
C2 C1 H1 119.0 . .
C1 C2 C3 120.9(6) . .
C1 C2 H2 119.5 . .
C3 C2 H2 119.5 . .
C2 C3 C4 115.7(6) . .
C2 C3 C6 122.1(6) . .
C4 C3 C6 122.2(6) . .
C5 C4 C3 119.1(6) . .
C5 C4 H4 120.5 . .
C3 C4 H4 120.5 . .
N1 C5 C4 124.6(6) . .
N1 C5 H5 117.7 . .
C4 C5 H5 117.7 . .
C11 C6 C7 117.9(6) . .
C11 C6 C3 122.7(5) . .
C7 C6 C3 119.4(5) . .
C8 C7 C6 122.4(6) . .
C8 C7 H7 118.8 . .
C6 C7 H7 118.8 . .
C7 C8 C9 119.1(5) . .
C7 C8 C12 119.3(5) . .
C9 C8 C12 121.6(6) . .
C10 C9 C8 119.0(6) . .
C10 C9 H9 120.5 . .
C8 C9 H9 120.5 . .
C11 C10 C9 121.0(6) . .
C11 C10 H10 119.5 . .
C9 C10 H10 119.5 . .
C10 C11 C6 120.6(6) . .
C10 C11 H11 119.7 . .
C6 C11 H11 119.7 . .
N2 C12 N4 109.4(5) . .
N2 C12 C8 128.7(5) . .
N4 C12 C8 121.6(5) . .
N3 C13 N4 108.0(5) . .
N3 C13 C14 124.6(5) . .
N4 C13 C14 127.4(5) . .
C19 C14 C15 119.2(6) . .
C19 C14 C13 123.4(5) . .
C15 C14 C13 117.4(5) . .
C16 C15 C14 119.3(6) . .
C16 C15 H15 120.4 . .
C14 C15 H15 120.4 . .
C17 C16 C15 120.7(7) . .
C17 C16 H16 119.6 . .
C15 C16 H16 119.6 . .
C16 C17 C18 119.8(6) . .
C16 C17 H17 120.1 . .
C18 C17 H17 120.1 . .
C19 C18 C17 118.9(6) . .
C19 C18 C20 121.0(5) . .
C17 C18 C20 119.9(5) . .
C18 C19 C14 122.0(6) . .
C18 C19 H19 119.0 . .
C14 C19 H19 119.0 . .
C21 C20 C24 116.1(6) . .
C21 C20 C18 123.2(6) . .
C24 C20 C18 120.6(5) . .
C20 C21 C22 120.7(6) . .
C20 C21 H21 119.7 . .
C22 C21 H21 119.7 . .
N6 C22 C21 124.0(6) . .
N6 C22 H22 118.0 . .
C21 C22 H22 118.0 . .
N6 C23 C24 124.0(6) . .
N6 C23 H23 118.0 . .
C24 C23 H23 118.0 . .
C23 C24 C20 119.3(6) . .
C23 C24 H24 120.3 . .
C20 C24 H24 120.3 . .
C26 C25 C30 120.0 . .
C26 C25 C31 120.1(4) . .
C30 C25 C31 119.9(4) . .
C25 C26 C27 120.0 . .
C25 C26 H26 120.0 . .
C27 C26 H26 120.0 . .
C26 C27 C28 120.0 . .
C26 C27 H27A 120.0 . .
C28 C27 H27A 120.0 . .
N7 C28 C29 119.9(4) . .
N7 C28 C27 120.1(4) . .
C29 C28 C27 120.0 . .
C28 C29 C30 120.0 . .
C28 C29 H29A 120.0 . .
C30 C29 H29A 120.0 . .
C29 C30 C25 120.0 . .
C29 C30 N7 159.6(17) . 4_465
C25 C30 N7 78.3(19) . 4_465
C29 C30 H30A 120.0 . .
C25 C30 H30A 120.0 . .
N7 C30 H30A 42.7 4_465 .
C25 C31 N7 75.9(7) . 4_465
C25 C31 H31A 109.5 . .
N7 C31 H31A 172.0 4_465 .
C25 C31 H31B 109.5 . .
N7 C31 H31B 62.7 4_465 .
H31A C31 H31B 109.5 . .
C25 C31 H31C 109.5 . .
N7 C31 H31C 73.3 4_465 .
H31A C31 H31C 109.5 . .
H31B C31 H31C 109.5 . .
C28 N7 C31 83.2(9) . 3_654
C28 N7 C30 168(3) . 3_654
C31 N7 C30 85(3) 3_654 3_654
C28 N7 H7A 120.0 . .
C31 N7 H7A 84.1 3_654 .
C30 N7 H7A 60.1 3_654 .
C28 N7 H7B 120.0 . .
C31 N7 H7B 102.8 3_654 .
C30 N7 H7B 61.4 3_654 .
H7A N7 H7B 120.0 . .
N2 Cd1 N2 83.4(2) . 7
N2 Cd1 N1 159.86(17) . 3_444
N2 Cd1 N1 88.31(17) 7 3_444
N2 Cd1 N1 88.31(17) . 6_445
N2 Cd1 N1 159.86(17) 7 6_445
N1 Cd1 N1 105.0(2) 3_444 6_445
N2 Cd1 N6 87.68(17) . 3_544
N2 Cd1 N6 110.41(17) 7 3_544
N1 Cd1 N6 78.08(19) 3_444 3_544
N1 Cd1 N6 87.44(18) 6_445 3_544
N2 Cd1 N6 110.41(17) . 6_455
N2 Cd1 N6 87.68(17) 7 6_455
N1 Cd1 N6 87.44(18) 3_444 6_455
N1 Cd1 N6 78.08(19) 6_445 6_455
N6 Cd1 N6 156.2(2) 3_544 6_455
O4 Cl1 O4 120(3) . 8_665
O4 Cl1 O3 107.7(13) . .
O4 Cl1 O3 99.8(14) 8_665 .
O4 Cl1 O3 99.8(14) . 8_665
O4 Cl1 O3 107.7(13) 8_665 8_665
O3 Cl1 O3 123.6(16) . 8_665
O2 Cl2 O1 123.6(3) . .
O2 Cl2 O1 123.6(3) . 7
O1 Cl2 O1 112.8(7) . 7
O2 Cl2 O5 84.0(7) . .
O1 Cl2 O5 98.4(13) . .
O1 Cl2 O5 88.3(13) 7 .
O2 Cl2 O5 84.0(7) . 7
O1 Cl2 O5 88.3(13) . 7
O1 Cl2 O5 98.4(13) 7 7
O5 Cl2 O5 167.9(13) . 7
C5 N1 C1 117.0(5) . .
C5 N1 Cd1 125.7(4) . 4_545
C1 N1 Cd1 114.6(4) . 4_545
C12 N2 N3 108.6(5) . .
C12 N2 Cd1 138.2(4) . .
N3 N2 Cd1 111.0(3) . .
C13 N3 N2 107.3(4) . .
C12 N4 C13 106.6(4) . .
C12 N4 N5 128.1(5) . .
C13 N4 N5 125.1(5) . .
N4 N5 H5A 108.2 . .
N4 N5 H5B 110.5 . .
H5A N5 H5B 109.3 . .
C22 N6 C23 115.8(5) . .
C22 N6 Cd1 127.6(4) . 4
C23 N6 Cd1 116.3(4) . 4

loop_
_geom_bond_atom_site_label_1
_geom_bond_atom_site_label_2
_geom_bond_distance
_geom_bond_site_symmetry_2
C1 N1 1.355(8) .
C1 C2 1.385(9) .
C1 H1 0.9500 .
C2 C3 1.393(8) .
C2 H2 0.9500 .
C3 C4 1.401(8) .
C3 C6 1.473(8) .
C4 C5 1.395(8) .
C4 H4 0.9500 .
C5 N1 1.306(8) .
C5 H5 0.9500 .
C6 C11 1.384(9) .
C6 C7 1.400(8) .
C7 C8 1.366(9) .
C7 H7 0.9500 .
C8 C9 1.405(8) .
C8 C12 1.479(8) .
C9 C10 1.386(9) .
C9 H9 0.9500 .
C10 C11 1.382(9) .
C10 H10 0.9500 .
C11 H11 0.9500 .
C12 N2 1.285(7) .
C12 N4 1.353(7) .
C13 N3 1.313(7) .
C13 N4 1.380(7) .
C13 C14 1.459(8) .
C14 C19 1.383(8) .
C14 C15 1.390(9) .
C15 C16 1.385(9) .
C15 H15 0.9500 .
C16 C17 1.378(9) .
C16 H16 0.9500 .
C17 C18 1.400(9) .
C17 H17 0.9500 .
C18 C19 1.359(8) .
C18 C20 1.505(9) .
C19 H19 0.9500 .
C20 C21 1.372(8) .
C20 C24 1.388(8) .
C21 C22 1.378(9) .
C21 H21 0.9500 .
C22 N6 1.318(8) .
C22 H22 0.9500 .
C23 N6 1.340(8) .
C23 C24 1.385(9) .
C23 H23 0.9500 .
C24 H24 0.9500 .
C25 C26 1.3900 .
C25 C30 1.3900 .
C25 C31 1.529(10) .
C26 C27 1.3900 .
C26 H26 0.9500 .
C27 C28 1.3900 .
C27 H27A 0.9500 .
C28 N7 1.333(10) .
C28 C29 1.3900 .
C29 C30 1.3900 .
C29 H29A 0.9500 .
C30 N7 1.88(2) 4_465
C30 H30A 0.9500 .
C31 N7 1.86(6) 4_465
C31 H31A 0.9800 .
C31 H31B 0.9800 .
C31 H31C 0.9800 .
N7 C31 1.86(6) 3_654
N7 C30 1.88(3) 3_654
N7 H7A 0.8800 .
N7 H7B 0.8800 .
Cd1 N2 2.332(5) .
Cd1 N2 2.332(5) 7
Cd1 N1 2.374(5) 3_444
Cd1 N1 2.374(5) 6_445
Cd1 N6 2.435(5) 3_544
Cd1 N6 2.435(5) 6_455
Cl1 O4 1.158(11) .
Cl1 O4 1.158(11) 8_665
Cl1 O3 1.262(11) .
Cl1 O3 1.262(11) 8_665
Cl2 O2 1.315(10) .
Cl2 O1 1.332(7) .
Cl2 O1 1.332(7) 7
Cl2 O5 1.653(16) .
Cl2 O5 1.653(16) 7
N1 Cd1 2.374(5) 4_545
N2 N3 1.390(6) .
N4 N5 1.403(6) .
N5 H5A 0.9092 .
N5 H5B 0.9036 .
N6 Cd1 2.435(5) 4

loop_
_geom_torsion_atom_site_label_1
_geom_torsion_atom_site_label_2
_geom_torsion_atom_site_label_3
_geom_torsion_atom_site_label_4
_geom_torsion
_geom_torsion_site_symmetry_1
_geom_torsion_site_symmetry_4
N1 C1 C2 C3 -2.0(10) . .
C1 C2 C3 C4 7.3(9) . .
C1 C2 C3 C6 -172.9(6) . .
C2 C3 C4 C5 -6.1(9) . .
C6 C3 C4 C5 174.1(6) . .
C3 C4 C5 N1 -0.5(10) . .
C2 C3 C6 C11 -164.5(6) . .
C4 C3 C6 C11 15.3(9) . .
C2 C3 C6 C7 15.8(9) . .
C4 C3 C6 C7 -164.5(6) . .
C11 C6 C7 C8 -1.0(9) . .
C3 C6 C7 C8 178.8(6) . .
C6 C7 C8 C9 0.0(9) . .
C6 C7 C8 C12 -178.4(6) . .
C7 C8 C9 C10 1.7(9) . .
C12 C8 C9 C10 -179.9(6) . .
C8 C9 C10 C11 -2.4(11) . .
C9 C10 C11 C6 1.4(11) . .
C7 C6 C11 C10 0.3(9) . .
C3 C6 C11 C10 -179.5(6) . .
C7 C8 C12 N2 -92.9(7) . .
C9 C8 C12 N2 88.6(8) . .
C7 C8 C12 N4 81.1(7) . .
C9 C8 C12 N4 -97.3(7) . .
N3 C13 C14 C19 -146.8(6) . .
N4 C13 C14 C19 30.5(9) . .
N3 C13 C14 C15 29.1(8) . .
N4 C13 C14 C15 -153.5(6) . .
C19 C14 C15 C16 -1.7(10) . .
C13 C14 C15 C16 -177.8(7) . .
C14 C15 C16 C17 0.4(12) . .
C15 C16 C17 C18 2.1(13) . .
C16 C17 C18 C19 -3.4(11) . .
C16 C17 C18 C20 -178.2(7) . .
C17 C18 C19 C14 2.1(10) . .
C20 C18 C19 C14 176.9(6) . .
C15 C14 C19 C18 0.4(9) . .
C13 C14 C19 C18 176.3(6) . .
C19 C18 C20 C21 -151.5(6) . .
C17 C18 C20 C21 23.2(10) . .
C19 C18 C20 C24 26.0(9) . .
C17 C18 C20 C24 -159.3(6) . .
C24 C20 C21 C22 -3.2(9) . .
C18 C20 C21 C22 174.4(6) . .
C20 C21 C22 N6 1.9(11) . .
N6 C23 C24 C20 -0.5(10) . .
C21 C20 C24 C23 2.5(9) . .
C18 C20 C24 C23 -175.1(6) . .
C30 C25 C26 C27 0.0 . .
C31 C25 C26 C27 -179.9(3) . .
C25 C26 C27 C28 0.0 . .
C26 C27 C28 N7 180.0(3) . .
C26 C27 C28 C29 0.0 . .
N7 C28 C29 C30 -180.0(3) . .
C27 C28 C29 C30 0.0 . .
C28 C29 C30 C25 0.0 . .
C28 C29 C30 N7 -152(8) . 4_465
C26 C25 C30 C29 0.0 . .
C31 C25 C30 C29 179.9(3) . .
C26 C25 C30 N7 170(3) . 4_465
C31 C25 C30 N7 -10(3) . 4_465
C26 C25 C31 N7 -170(3) . 4_465
C30 C25 C31 N7 10(3) . 4_465
C29 C28 N7 C31 79(3) . 3_654
C27 C28 N7 C31 -101(3) . 3_654
C29 C28 N7 C30 87(15) . 3_654
C27 C28 N7 C30 -93(15) . 3_654
C4 C5 N1 C1 6.1(10) . .
C4 C5 N1 Cd1 -154.2(5) . 4_545
C2 C1 N1 C5 -4.8(10) . .
C2 C1 N1 Cd1 157.7(5) . 4_545
N4 C12 N2 N3 1.8(6) . .
C8 C12 N2 N3 176.4(5) . .
N4 C12 N2 Cd1 162.7(4) . .
C8 C12 N2 Cd1 -22.7(10) . .
N2 Cd1 N2 C12 -66.8(6) 7 .
N1 Cd1 N2 C12 -0.6(9) 3_444 .
N1 Cd1 N2 C12 131.6(6) 6_445 .
N6 Cd1 N2 C12 44.1(6) 3_544 .
N6 Cd1 N2 C12 -151.8(6) 6_455 .
N2 Cd1 N2 N3 93.8(4) 7 .
N1 Cd1 N2 N3 160.0(5) 3_444 .
N1 Cd1 N2 N3 -67.9(4) 6_445 .
N6 Cd1 N2 N3 -155.4(4) 3_544 .
N6 Cd1 N2 N3 8.7(4) 6_455 .
N4 C13 N3 N2 0.7(6) . .
C14 C13 N3 N2 178.5(5) . .
C12 N2 N3 C13 -1.6(6) . .
Cd1 N2 N3 C13 -168.0(3) . .
N2 C12 N4 C13 -1.4(6) . .
C8 C12 N4 C13 -176.4(5) . .
N2 C12 N4 N5 174.0(6) . .
C8 C12 N4 N5 -1.1(9) . .
N3 C13 N4 C12 0.4(6) . .
C14 C13 N4 C12 -177.3(5) . .
N3 C13 N4 N5 -175.2(6) . .
C14 C13 N4 N5 7.1(9) . .
C21 C22 N6 C23 0.2(10) . .
C21 C22 N6 Cd1 -173.2(5) . 4
C24 C23 N6 C22 -0.9(9) . .
C24 C23 N6 Cd1 173.3(5) . 4
